data_2019341
loop_
_publ_author_name
'Yoo, Chung-Yul'
'Hong, Kun-Pyo'
'Kim, Seung-Joo'

_publ_section_title
;
 A new layered perovskite, KSrNb2O6F, by powder neutron diffraction
;
_journal_coeditor_code FA3094
_journal_issue 8
_journal_name_full 'Acta Crystallographica Section C Crystal Structure Communications'
_journal_page_first i63
_journal_page_last 5
_journal_paper_doi 10.1107/S0108270107029563
_journal_volume 63
_journal_year 2007
_chemical_formula_iupac 'K Sr Nb2 O6 F'
_chemical_formula_moiety 'F Nb2 O6, Sr, K'
_chemical_formula_structural K(SrNb2O6F)
_chemical_formula_sum 'F K Nb2 O6 Sr'
_chemical_formula_weight 427.54
_chemical_name_systematic
;
potassium strontium diniobium hexaoxide fluoride
;
_space_group_crystal_system orthorhombic
_space_group_IT_number 71
_space_group_name_Hall '-I 2 2'
_space_group_name_H-M_alt 'I m m m'
_symmetry_space_group_name_Hall '-I 2 2'
_symmetry_space_group_name_H-M 'I m m m'
_cell_angle_alpha 90.00
_cell_angle_beta 90.00
_cell_angle_gamma 90.00
_cell_formula_units_Z 4
_cell_length_a 3.8604(2)
_cell_length_b 22.2200(10)
_cell_length_c 7.6932(3)
_cell_measurement_temperature 298
_cell_volume 659.91(5)
_computing_cell_refinement 'FULLPROF (Rodr\'iguez-Carvajal, 1990)'
_computing_data_collection 'HANARO HRPD beamline software'
_computing_data_reduction FULLPROF
_computing_molecular_graphics ATOMS
_computing_publication_material FULLPROF
_computing_structure_refinement FULLPROF
_computing_structure_solution FULLPROF
_diffrn_ambient_temperature 298
_diffrn_measurement_device_type 'HANARO high-resolution powder diffractometer'
_diffrn_radiation_monochromator Ge(331)
_diffrn_radiation_probe neutron
_diffrn_radiation_type neutron
_diffrn_radiation_wavelength 1.8371
_exptl_absorpt_coefficient_mu 0.873
_exptl_crystal_density_diffrn 4.303
_refine_diff_density_max 0.033fm/\%A^3^
_refine_diff_density_min -0.018fm/\%A^3^
_refine_ls_extinction_method none
_refine_ls_goodness_of_fit_all 1.97
_refine_ls_number_constraints 0
_refine_ls_number_parameters 39
_refine_ls_number_restraints 0
_refine_ls_shift/su_max <0.001
_refine_ls_structure_factor_coef Inet
_refine_ls_weighting_scheme sigma
_cod_data_source_file fa3094sup1.cif
_cod_data_source_block I
_cod_database_code 2019341

loop_
_symmetry_equiv_pos_as_xyz
'x, y, z'
'x, -y, -z'
'-x, y, -z'
'-x, -y, z'
'x+1/2, y+1/2, z+1/2'
'x+1/2, -y+1/2, -z+1/2'
'-x+1/2, y+1/2, -z+1/2'
'-x+1/2, -y+1/2, z+1/2'
'-x, -y, -z'
'-x, y, z'
'x, -y, z'
'x, y, -z'
'-x+1/2, -y+1/2, -z+1/2'
'-x+1/2, y+1/2, z+1/2'
'x+1/2, -y+1/2, z+1/2'
'x+1/2, y+1/2, -z+1/2'

loop_
_atom_site_type_symbol
_atom_site_label
_atom_site_fract_x
_atom_site_fract_y
_atom_site_fract_z
_atom_site_U_iso_or_equiv
_atom_site_adp_type
_atom_site_occupancy
K K1 0.5000 0.2630(3) 0.5000 0.0094(12) Uiso 1
Sr Sr1 0.5000 0.5000 0.5000 0.0102(6) Uiso 1
Sr Sr2 0.5000 0.5000 0.0000 0.0102(6) Uiso 1
Nb Nb1 0.0000 0.39227(9) 0.2542(6) 0.0054(4) Uiso 1
F F1 0.0000 0.5000 0.2355(8) 0.0078(7) Uiso 1
O O1 0.5000 0.41316(10) 0.2496(9) 0.0072(3) Uiso 1
O O2 0.0000 0.4100(3) 0.0000 0.0072(3) Uiso 1
O O3 0.0000 0.4191(3) 0.5000 0.0072(3) Uiso 1
O O4 0.0000 0.31290(13) 0.2705(6) 0.0138(6) Uiso 1

loop_
_atom_type_symbol
_atom_type_scat_source
K V.F._Sears_Neutron_News_3_26_(1992)
Sr V.F._Sears_Neutron_News_3_26_(1992)
Nb V.F._Sears_Neutron_News_3_26_(1992)
F V.F._Sears_Neutron_News_3_26_(1992)
O V.F._Sears_Neutron_News_3_26_(1992)

loop_
_geom_angle_atom_site_label_1
_geom_angle_atom_site_label_2
_geom_angle_atom_site_label_3
_geom_angle_site_symmetry_1
_geom_angle_site_symmetry_3
_geom_angle
_geom_angle_publ_flag
O4 K1 O4 13 15 102.0(2) ?
O4 K1 O4 13 . 76.29(10) ?
O4 K1 O4 15 . 136.76(10) ?
O4 K1 O4 3_656 . 134.1(3) ?
O4 K1 O4 . 3_556 76.84(13) ?
O4 K1 O4 . 1_655 85.59(13) ?
O3 Sr1 O3 . 9_566 85.93(15) ?
O3 Sr1 O3 . 1_655 94.07(15) ?
O3 Sr1 O1 . . 61.16(9) ?
O3 Sr1 O1 . 9_666 118.84(9) ?
O1 Sr1 O1 . 11_565 90.10(15) ?
O1 Sr1 O1 . 3_656 89.91(15) ?
O3 Sr1 F1 . . 59.76(8) ?
O1 Sr1 F1 . . 59.16(8) ?
O1 Sr1 F1 . 9_566 120.84(8) ?
F1 Sr1 F1 . 9_566 93.02(12) ?
O3 Sr1 F1 . 1_655 120.24(8) ?
F1 Sr1 F1 . 1_655 86.98(12) ?
F1 Sr2 F1 1_655 . 93.63(14) ?
F1 Sr2 F1 9_565 . 86.37(14) ?
F1 Sr2 O1 . 3_655 118.87(8) ?
F1 Sr2 O1 . . 61.14(8) ?
O1 Sr2 O1 11_565 . 90.28(15) ?
O1 Sr2 O1 3_655 . 89.72(15) ?
F1 Sr2 O2 . 9_665 120.42(8) ?
O1 Sr2 O2 . 9_665 120.67(8) ?
F1 Sr2 O2 . . 59.58(8) ?
O1 Sr2 O2 . . 59.34(8) ?
O2 Sr2 O2 . 9_565 92.03(13) ?
O2 Sr2 O2 . 1_655 87.97(13) ?
O4 Nb1 O3 . . 103.4(3) ?
O4 Nb1 O1 . . 103.56(9) ?
O3 Nb1 O1 . . 87.0(2) ?
O1 Nb1 O1 . 1_455 152.88(15) ?
O4 Nb1 O2 . . 105.5(3) ?
O3 Nb1 O2 . . 151.1(3) ?
O1 Nb1 O2 . . 86.4(2) ?
O4 Nb1 F1 . . 179.4(3) ?
O3 Nb1 F1 . . 75.9(3) ?
O1 Nb1 F1 . . 76.44(8) ?
O2 Nb1 F1 . . 75.2(3) ?
Nb1 F1 Nb1 11_565 . 173.1(3) yes
Nb1 F1 Sr2 . . 92.35(12) ?
Sr2 F1 Sr2 1_455 . 93.63(14) ?
Nb1 F1 Sr1 . . 87.51(14) ?
Sr2 F1 Sr1 . . 89.700(10) ?
Sr2 F1 Sr1 . 1_455 176.68(18) ?
Sr1 F1 Sr1 . 1_455 86.98(12) ?
Nb1 O1 Nb1 . 1_655 152.88(15) yes
Nb1 O1 Sr2 . . 100.27(19) ?
Nb1 O1 Sr1 . . 98.8(2) ?
Sr2 O1 Sr1 . . 89.81(7) ?
Nb1 O2 Nb1 3 . 157.2(4) yes
Nb1 O2 Sr2 . . 98.17(13) ?
Sr2 O2 Sr2 . 1_455 87.97(13) ?
Nb1 O3 Nb1 . 3_556 145.0(4) yes
Nb1 O3 Sr1 . . 101.83(11) ?
Sr1 O3 Sr1 . 1_455 94.1(2) ?
Nb1 O4 K1 . 13 125(4) ?
Nb1 O4 K1 . . 115.7(2) ?
K1 O4 K1 13 . 103.71(15) ?
K1 O4 K1 . 1_455 85.59(13) ?

loop_
_geom_bond_atom_site_label_1
_geom_bond_atom_site_label_2
_geom_bond_site_symmetry_2
_geom_bond_distance
_geom_bond_publ_flag
K1 O4 13 2.679(6) yes
K1 O4 . 2.841(4) yes
Sr1 O1 . 2.722(5) yes
Sr1 O3 . 2.638(5) yes
Sr1 F1 . 2.805(4) yes
Sr2 O1 . 2.727(5) yes
Sr2 O2 . 2.779(5) yes
Sr2 F1 . 2.647(4) yes
Nb1 O1 . 1.9854(7) yes
Nb1 O2 . 1.995(5) yes
Nb1 O3 . 1.983(5) yes
Nb1 O4 . 1.768(4) yes
Nb1 F1 . 2.398(2) yes
